data_7212570
loop_
_publ_author_name
'Zang, Hong-Ying'
'Tan, Ke'
'Guan, Wei'
'Li, Shun-Li'
'Yang, Guang-Sheng'
'Shao, Kui-Zhan'
'Yan, Li-Kai'
'Su, Zhong-Min'

_publ_section_title
;
 Inorganic--organic hybrid compounds based on the co-existence of
 different isomers or forms of polymolybdate
;
_journal_issue 11
_journal_name_full CrystEngComm
_journal_page_first 3684
_journal_paper_doi 10.1039/c001593h
_journal_volume 12
_journal_year 2010
_chemical_formula_moiety 'C32 H32 Cu6 Mo14 N16 O45'
_chemical_formula_sum 'C32 H32 Cu6 Mo14 N16 O45'
_chemical_formula_weight 3085.14
_chemical_name_systematic
;
?
;
_space_group_IT_number 2
_symmetry_cell_setting triclinic
_symmetry_space_group_name_Hall '-P 1'
_symmetry_space_group_name_H-M 'P -1'
_atom_sites_solution_hydrogens geom
_atom_sites_solution_primary direct
_atom_sites_solution_secondary difmap
_audit_creation_method SHELXL-97
_cell_angle_alpha 85.0225(18)
_cell_angle_beta 87.2600(17)
_cell_angle_gamma 67.4954(15)
_cell_formula_units_Z 1
_cell_length_a 10.0611(13)
_cell_length_b 12.0763(16)
_cell_length_c 15.1854(20)
_cell_measurement_reflns_used 'total reflection'
_cell_measurement_temperature 293(2)
_cell_measurement_theta_max 26.04
_cell_measurement_theta_min 1.33
_cell_volume 1697.9(4)
_computing_cell_refinement 'Bruker SMART'
_computing_data_collection 'Bruker SMART'
_computing_data_reduction 'Bruker SMART'
_computing_molecular_graphics 'Bruker SHELXTL'
_computing_publication_material 'Bruker SHELXTL'
_computing_structure_refinement 'SHELXL-97 (Sheldrick, 1997)'
_computing_structure_solution 'SHELXS-97 (Sheldrick, 1990)'
_diffrn_ambient_temperature 293(2)
_diffrn_measured_fraction_theta_full 0.983
_diffrn_measured_fraction_theta_max 0.983
_diffrn_measurement_device_type 'Bruker SMART APEX II CCD area-detector'
_diffrn_measurement_method '\f and \w scans'
_diffrn_radiation_monochromator graphite
_diffrn_radiation_source 'fine-focus sealed tube'
_diffrn_radiation_type MoK\a
_diffrn_radiation_wavelength 0.71069
_diffrn_reflns_av_R_equivalents 0.0140
_diffrn_reflns_av_sigmaI/netI 0.0304
_diffrn_reflns_limit_h_max 11
_diffrn_reflns_limit_h_min -11
_diffrn_reflns_limit_k_max 14
_diffrn_reflns_limit_k_min -11
_diffrn_reflns_limit_l_max 16
_diffrn_reflns_limit_l_min -18
_diffrn_reflns_number 8440
_diffrn_reflns_theta_full 25.00
_diffrn_reflns_theta_max 25.00
_diffrn_reflns_theta_min 1.35
_diffrn_standards_interval_time 0
_diffrn_standards_number 0
_exptl_absorpt_coefficient_mu 4.432
_exptl_absorpt_correction_T_max 0.285
_exptl_absorpt_correction_T_min 0.145
_exptl_absorpt_correction_type multi-scan
_exptl_absorpt_process_details 'SADABS (Sheldrick, 1996)'
_exptl_crystal_colour red
_exptl_crystal_density_diffrn 3.017
_exptl_crystal_density_method 'not measured'
_exptl_crystal_description block
_exptl_crystal_F_000 1457
_exptl_crystal_size_max 0.45
_exptl_crystal_size_mid 0.38
_exptl_crystal_size_min 0.28
_refine_diff_density_max 2.449
_refine_diff_density_min -2.428
_refine_diff_density_rms 0.304
_refine_ls_extinction_method none
_refine_ls_goodness_of_fit_ref 0.946
_refine_ls_hydrogen_treatment constr
_refine_ls_matrix_type full
_refine_ls_number_parameters 511
_refine_ls_number_reflns 5864
_refine_ls_number_restraints 0
_refine_ls_restrained_S_all 0.946
_refine_ls_R_factor_all 0.0713
_refine_ls_R_factor_gt 0.0590
_refine_ls_shift/su_max 0.000
_refine_ls_shift/su_mean 0.000
_refine_ls_structure_factor_coef Fsqd
_refine_ls_weighting_details 'calc w=1/[\s^2^(Fo^2^)+(0.0974P)^2^+58.2584P] where P=(Fo^2^+2Fc^2^)/3'
_refine_ls_weighting_scheme calc
_refine_ls_wR_factor_gt 0.1639
_refine_ls_wR_factor_ref 0.1777
_reflns_number_gt 4806
_reflns_number_total 5864
_reflns_threshold_expression >2sigma(I)
_cod_data_source_file c001593h.txt
_cod_data_source_block 3
_cod_depositor_comments
;
The following automatic conversions were performed:

'_symmetry_cell_setting' value 'Triclinic' changed to 'triclinic'
according to /home/saulius/struct/CIF-dictionaries/cif_core.dic
dictionary named 'cif_core.dic' version 2.4.2 from 2011-04-26.

Automatic conversion script
Id: cif_fix_values 1891 2012-01-12 08:04:46Z andrius 
;
_cod_original_cell_volume 1697.8(12)
_cod_original_sg_symbol_H-M 'P-1 '
_cod_database_code 7212570

loop_
_symmetry_equiv_pos_as_xyz
'x, y, z'
'-x, -y, -z'

loop_
_atom_site_label
_atom_site_type_symbol
_atom_site_fract_x
_atom_site_fract_y
_atom_site_fract_z
_atom_site_U_iso_or_equiv
_atom_site_adp_type
_atom_site_occupancy
_atom_site_symmetry_multiplicity
_atom_site_calc_flag
_atom_site_refinement_flags
Cu1 Cu 0.41653(18) 0.23782(15) 0.18380(13) 0.0418(4) Uani 1 1 d .
Cu2 Cu -0.00479(16) 0.04844(16) 0.33154(11) 0.0343(4) Uani 1 1 d .
Cu3 Cu -0.20592(19) 0.5102(2) 0.19199(15) 0.0538(5) Uani 1 1 d .
Mo1 Mo -0.05617(17) 0.34262(13) 0.45632(10) 0.0502(4) Uani 1 1 d .
Mo2 Mo 0.22595(15) 0.41987(13) 0.43044(10) 0.0487(4) Uani 1 1 d .
Mo3 Mo 0.09398(16) 0.38787(12) 0.62779(9) 0.0480(4) Uani 1 1 d .
Mo4 Mo -0.24483(10) -0.16162(8) -0.00057(6) 0.0202(2) Uani 1 1 d .
Mo5 Mo 0.30869(9) -0.12598(8) 0.00275(6) 0.0187(2) Uani 1 1 d .
Mo6 Mo 0.00419(9) -0.08345(8) 0.10380(6) 0.0163(2) Uani 1 1 d .
Mo7 Mo -0.06220(10) 0.19640(8) 0.10419(6) 0.0180(2) Uani 1 1 d .
O1 O 0.3861(14) 0.3655(12) 0.3795(10) 0.074(4) Uani 1 1 d .
O2 O 0.1399(13) 0.3088(9) 0.4089(8) 0.054(3) Uani 1 1 d .
O3 O 0.2600(12) 0.3517(11) 0.5447(9) 0.062(3) Uani 1 1 d .
O4 O 0.2217(13) 0.5704(10) 0.4761(8) 0.056(3) Uani 1 1 d .
O5 O 0.0430(13) 0.2787(9) 0.5683(8) 0.056(3) Uani 1 1 d .
O6 O -0.0931(15) 0.2301(12) 0.4242(9) 0.069(4) Uani 1 1 d .
O7 O 0.0000 0.5000 0.5000 0.039(3) Uani 1 2 d S
O8 O -0.1227(12) 0.4636(10) 0.3630(7) 0.052(3) Uani 1 1 d .
O9 O 0.0990(12) 0.5298(10) 0.3394(7) 0.050(3) Uani 1 1 d .
O10 O 0.1724(15) 0.3073(11) 0.7207(8) 0.066(3) Uani 1 1 d .
O11 O -0.1049(8) -0.1666(7) 0.1149(5) 0.0239(17) Uani 1 1 d .
O12 O -0.3030(9) -0.2606(8) 0.0587(6) 0.033(2) Uani 1 1 d .
O13 O -0.3250(8) -0.1365(7) -0.1014(6) 0.0274(18) Uani 1 1 d .
O14 O -0.0554(8) -0.2653(7) -0.0384(5) 0.0217(16) Uani 1 1 d .
O15 O -0.3468(8) -0.0094(7) 0.0454(5) 0.0242(17) Uani 1 1 d .
O16 O 0.3742(9) -0.1455(8) 0.1056(6) 0.0299(19) Uani 1 1 d .
O17 O 0.1560(8) -0.1928(6) 0.0332(5) 0.0183(15) Uani 1 1 d .
O18 O -0.1496(8) 0.0733(6) 0.1152(5) 0.0181(15) Uani 1 1 d .
O19 O 0.0810(8) -0.1058(7) 0.2041(5) 0.0245(17) Uani 1 1 d .
O20 O 0.0975(7) 0.0353(6) 0.0398(5) 0.0178(15) Uani 1 1 d .
O21 O 0.0173(9) 0.1602(7) 0.2053(5) 0.0258(17) Uani 1 1 d .
O22 O 0.4293(8) -0.2387(7) -0.0552(6) 0.0279(18) Uani 1 1 d .
O23 O -0.2096(9) 0.3226(7) 0.1198(6) 0.0307(19) Uani 1 1 d .
N1 N 0.1955(10) -0.0094(10) 0.3637(7) 0.028(2) Uani 1 1 d .
N2 N 0.6337(10) 0.0136(8) 0.2640(6) 0.021(2) Uani 1 1 d .
N3 N 0.5797(10) 0.1356(8) 0.2537(6) 0.023(2) Uani 1 1 d .
N4 N -0.2001(10) 0.0647(9) 0.3131(6) 0.023(2) Uani 1 1 d .
N5 N 0.5917(12) 0.5586(11) 0.2104(9) 0.044(3) Uani 1 1 d .
N6 N 0.1962(11) 0.4750(9) 0.1198(7) 0.028(2) Uani 1 1 d .
N7 N 0.2318(10) 0.3729(8) 0.1746(7) 0.027(2) Uani 1 1 d .
N8 N -0.0068(11) 0.4694(9) 0.1684(8) 0.032(2) Uani 1 1 d .
C1 C 0.4845(15) -0.0987(14) 0.4029(10) 0.043(4) Uani 1 1 d .
H1 H 0.5818 -0.1285 0.4162 0.051 Uiso 1 1 calc R
C2 C 0.3850(16) -0.0990(17) 0.4683(10) 0.051(4) Uani 1 1 d .
H2 H 0.4136 -0.1296 0.5257 0.062 Uiso 1 1 calc R
C3 C 0.2400(15) -0.0519(15) 0.4458(9) 0.044(4) Uani 1 1 d .
H3 H 0.1716 -0.0501 0.4897 0.053 Uiso 1 1 calc R
C4 C 0.2952(12) -0.0126(11) 0.3016(8) 0.025(2) Uani 1 1 d .
H4 H 0.2647 0.0150 0.2441 0.030 Uiso 1 1 calc R
C5 C 0.4408(12) -0.0543(11) 0.3175(8) 0.025(2) Uani 1 1 d .
C6 C 0.5461(12) -0.0558(11) 0.2438(8) 0.023(2) Uani 1 1 d .
H6A H 0.6091 -0.1382 0.2352 0.028 Uiso 1 1 calc R
H6B H 0.4944 -0.0214 0.1895 0.028 Uiso 1 1 calc R
C7 C -0.3145(13) 0.1618(11) 0.2856(9) 0.029(3) Uani 1 1 d .
H7 H -0.3200 0.2401 0.2884 0.035 Uiso 1 1 calc R
C8 C -0.2369(12) -0.0270(11) 0.2988(8) 0.026(3) Uani 1 1 d .
H8 H -0.1799 -0.1077 0.3114 0.031 Uiso 1 1 calc R
C9 C 0.5216(13) 0.5256(12) 0.1501(10) 0.037(3) Uani 1 1 d .
H9 H 0.5744 0.4800 0.1049 0.045 Uiso 1 1 calc R
C10 C 0.5171(16) 0.6229(13) 0.2753(12) 0.047(4) Uani 1 1 d .
H10 H 0.5649 0.6458 0.3167 0.057 Uiso 1 1 calc R
C11 C 0.3684(15) 0.6570(13) 0.2827(11) 0.044(4) Uani 1 1 d .
H11 H 0.3181 0.7006 0.3295 0.053 Uiso 1 1 calc R
C12 C 0.2965(13) 0.6262(11) 0.2208(9) 0.034(3) Uani 1 1 d .
H12 H 0.1968 0.6510 0.2240 0.040 Uiso 1 1 calc R
C13 C 0.3743(13) 0.5575(10) 0.1536(8) 0.028(3) Uani 1 1 d .
C14 C 0.3073(13) 0.5163(11) 0.0827(9) 0.033(3) Uani 1 1 d .
H14A H 0.2653 0.5822 0.0385 0.040 Uiso 1 1 calc R
H14B H 0.3813 0.4514 0.0540 0.040 Uiso 1 1 calc R
C15 C 0.0536(13) 0.5305(12) 0.1187(9) 0.036(3) Uani 1 1 d .
H15 H 0.0042 0.6029 0.0867 0.043 Uiso 1 1 calc R
C16 C 0.1062(13) 0.3741(11) 0.2033(10) 0.033(3) Uani 1 1 d .
H16 H 0.0955 0.3154 0.2436 0.040 Uiso 1 1 calc R

loop_
_atom_site_aniso_label
_atom_site_aniso_U_11
_atom_site_aniso_U_22
_atom_site_aniso_U_33
_atom_site_aniso_U_23
_atom_site_aniso_U_13
_atom_site_aniso_U_12
Cu1 0.0267(9) 0.0291(9) 0.0633(12) 0.0030(8) -0.0164(8) -0.0030(7)
Cu2 0.0187(7) 0.0552(10) 0.0319(9) -0.0031(7) -0.0018(6) -0.0173(7)
Cu3 0.0204(9) 0.0655(13) 0.0760(14) -0.0213(11) 0.0024(8) -0.0138(8)
Mo1 0.0622(9) 0.0417(7) 0.0528(8) -0.0114(6) 0.0006(7) -0.0249(7)
Mo2 0.0444(8) 0.0485(8) 0.0494(8) -0.0109(6) 0.0043(6) -0.0126(6)
Mo3 0.0565(9) 0.0392(7) 0.0417(8) -0.0034(6) -0.0051(6) -0.0103(6)
Mo4 0.0157(5) 0.0214(5) 0.0240(5) -0.0047(4) -0.0005(4) -0.0070(4)
Mo5 0.0115(4) 0.0203(5) 0.0227(5) -0.0047(4) 0.0001(4) -0.0035(4)
Mo6 0.0138(4) 0.0179(5) 0.0158(5) -0.0036(3) 0.0001(3) -0.0042(4)
Mo7 0.0159(5) 0.0183(5) 0.0193(5) -0.0062(4) 0.0003(4) -0.0051(4)
O1 0.052(7) 0.074(9) 0.092(10) -0.023(8) 0.005(7) -0.018(7)
O2 0.067(7) 0.041(6) 0.056(7) -0.016(5) 0.002(6) -0.022(5)
O3 0.046(7) 0.053(7) 0.074(8) -0.008(6) 0.000(6) -0.003(5)
O4 0.058(7) 0.056(7) 0.059(7) -0.019(6) 0.016(6) -0.025(6)
O5 0.073(8) 0.037(6) 0.061(7) -0.012(5) 0.000(6) -0.022(6)
O6 0.076(9) 0.074(9) 0.065(8) -0.028(7) 0.006(7) -0.035(7)
O7 0.037(7) 0.033(7) 0.039(8) 0.001(6) 0.002(6) -0.008(6)
O8 0.048(6) 0.054(7) 0.044(6) 0.008(5) -0.008(5) -0.008(5)
O9 0.052(6) 0.049(6) 0.047(6) -0.003(5) -0.004(5) -0.019(5)
O10 0.080(9) 0.047(7) 0.058(8) -0.006(6) -0.007(6) -0.007(6)
O11 0.023(4) 0.022(4) 0.027(4) 0.000(3) -0.003(3) -0.010(3)
O12 0.029(5) 0.031(5) 0.042(5) 0.000(4) 0.002(4) -0.016(4)
O13 0.021(4) 0.031(5) 0.031(5) -0.008(4) -0.007(3) -0.009(4)
O14 0.023(4) 0.018(4) 0.022(4) -0.005(3) 0.000(3) -0.006(3)
O15 0.018(4) 0.024(4) 0.031(4) -0.008(3) 0.005(3) -0.008(3)
O16 0.021(4) 0.041(5) 0.029(5) -0.007(4) -0.004(3) -0.013(4)
O17 0.016(4) 0.018(4) 0.017(4) -0.004(3) -0.003(3) -0.002(3)
O18 0.014(4) 0.022(4) 0.017(4) -0.004(3) -0.003(3) -0.005(3)
O19 0.024(4) 0.028(4) 0.019(4) -0.009(3) -0.005(3) -0.005(3)
O20 0.014(4) 0.021(4) 0.017(4) -0.004(3) 0.001(3) -0.005(3)
O21 0.030(4) 0.031(4) 0.021(4) -0.002(3) -0.004(3) -0.015(4)
O22 0.017(4) 0.027(4) 0.034(5) -0.012(4) 0.002(3) -0.001(3)
O23 0.022(4) 0.025(4) 0.040(5) -0.013(4) 0.003(4) -0.001(3)
N1 0.017(5) 0.043(6) 0.028(5) -0.004(5) 0.000(4) -0.015(4)
N2 0.015(4) 0.024(5) 0.025(5) -0.002(4) 0.005(4) -0.007(4)
N3 0.020(5) 0.025(5) 0.026(5) -0.006(4) -0.002(4) -0.009(4)
N4 0.019(5) 0.030(5) 0.022(5) -0.006(4) 0.003(4) -0.009(4)
N5 0.024(6) 0.041(7) 0.065(9) -0.011(6) 0.006(6) -0.009(5)
N6 0.025(5) 0.026(5) 0.031(6) -0.001(4) -0.004(4) -0.007(4)
N7 0.022(5) 0.017(5) 0.041(6) -0.007(4) -0.005(4) -0.007(4)
N8 0.022(5) 0.030(6) 0.045(7) -0.010(5) -0.004(5) -0.009(5)
C1 0.024(7) 0.064(10) 0.039(8) 0.012(7) -0.011(6) -0.017(7)
C2 0.035(8) 0.088(13) 0.026(7) 0.016(7) -0.009(6) -0.022(8)
C3 0.028(7) 0.071(10) 0.031(7) 0.007(7) -0.001(6) -0.019(7)
C4 0.024(6) 0.029(6) 0.024(6) 0.005(5) -0.004(5) -0.014(5)
C5 0.022(6) 0.028(6) 0.029(6) -0.006(5) 0.000(5) -0.014(5)
C6 0.014(5) 0.029(6) 0.026(6) -0.004(5) -0.004(4) -0.007(5)
C7 0.023(6) 0.030(6) 0.038(7) -0.003(5) 0.006(5) -0.014(5)
C8 0.013(5) 0.031(6) 0.030(6) 0.001(5) -0.003(5) -0.004(5)
C9 0.020(6) 0.035(7) 0.050(8) -0.003(6) 0.005(6) -0.003(5)
C10 0.038(8) 0.041(8) 0.068(11) -0.008(7) -0.005(7) -0.018(7)
C11 0.035(8) 0.039(8) 0.058(10) -0.017(7) 0.012(7) -0.013(6)
C12 0.016(6) 0.027(6) 0.052(8) -0.002(6) 0.006(5) -0.003(5)
C13 0.023(6) 0.022(6) 0.036(7) 0.004(5) 0.004(5) -0.007(5)
C14 0.022(6) 0.024(6) 0.043(8) 0.010(5) 0.000(5) 0.001(5)
C15 0.017(6) 0.029(7) 0.047(8) -0.006(6) -0.012(5) 0.008(5)
C16 0.025(6) 0.026(6) 0.052(8) -0.008(6) -0.005(6) -0.012(5)

loop_
_atom_type_symbol
_atom_type_description
_atom_type_scat_dispersion_real
_atom_type_scat_dispersion_imag
_atom_type_scat_source
C C 0.0030 0.0020 'International Tables Vol C Tables 4.2.6.8 and 6.1.1.4'
H H 0.0000 0.0000 'International Tables Vol C Tables 4.2.6.8 and 6.1.1.4'
Cu Cu 0.3200 1.2650 'International Tables Vol C Tables 4.2.6.8 and 6.1.1.4'
Mo Mo -1.6830 0.6860 'International Tables Vol C Tables 4.2.6.8 and 6.1.1.4'
N N 0.0060 0.0030 'International Tables Vol C Tables 4.2.6.8 and 6.1.1.4'
O O 0.0110 0.0060 'International Tables Vol C Tables 4.2.6.8 and 6.1.1.4'

loop_
_geom_angle_atom_site_label_1
_geom_angle_atom_site_label_2
_geom_angle_atom_site_label_3
_geom_angle
_geom_angle_site_symmetry_1
_geom_angle_site_symmetry_3
N7 Cu1 N3 149.6(4) . .
N7 Cu1 O13 88.2(3) . 2
N3 Cu1 O13 114.1(4) . 2
N7 Cu1 O22 111.6(4) . 2_655
N3 Cu1 O22 91.6(4) . 2_655
O13 Cu1 O22 85.1(3) 2 2_655
N4 Cu2 N1 164.8(4) . .
N4 Cu2 O21 96.7(4) . .
N1 Cu2 O21 95.9(4) . .
N4 Cu2 O6 91.0(4) . .
N1 Cu2 O6 96.8(4) . .
O21 Cu2 O6 93.0(4) . .
N4 Cu2 O19 88.6(3) . .
N1 Cu2 O19 86.7(4) . .
O21 Cu2 O19 74.4(3) . .
O6 Cu2 O19 167.3(4) . .
N8 Cu3 N5 176.7(5) . 1_455
N8 Cu3 O23 93.3(4) . .
N5 Cu3 O23 87.7(4) 1_455 .
N8 Cu3 Mo3 77.0(3) . 2_566
N5 Cu3 Mo3 103.9(4) 1_455 2_566
O23 Cu3 Mo3 145.7(2) . 2_566
O6 Mo1 O8 104.0(6) . .
O6 Mo1 O4 103.5(6) . 2_566
O8 Mo1 O4 88.8(5) . 2_566
O6 Mo1 O5 104.0(6) . .
O8 Mo1 O5 151.8(5) . .
O4 Mo1 O5 87.5(5) 2_566 .
O6 Mo1 O2 102.9(5) . .
O8 Mo1 O2 87.5(5) . .
O4 Mo1 O2 153.4(5) 2_566 .
O5 Mo1 O2 83.5(5) . .
O6 Mo1 O7 178.9(5) . .
O8 Mo1 O7 75.9(4) . .
O4 Mo1 O7 77.6(3) 2_566 .
O5 Mo1 O7 76.1(3) . .
O2 Mo1 O7 76.0(3) . .
O6 Mo1 Mo3 135.5(5) . .
O8 Mo1 Mo3 120.4(4) . .
O4 Mo1 Mo3 79.4(4) 2_566 .
O5 Mo1 Mo3 31.6(3) . .
O2 Mo1 Mo3 79.9(3) . .
O7 Mo1 Mo3 44.59(4) . .
O6 Mo1 Mo3 135.6(5) . 2_566
O8 Mo1 Mo3 31.6(4) . 2_566
O4 Mo1 Mo3 82.9(4) 2_566 2_566
O5 Mo1 Mo3 120.3(3) . 2_566
O2 Mo1 Mo3 80.3(3) . 2_566
O7 Mo1 Mo3 44.25(4) . 2_566
Mo3 Mo1 Mo3 88.84(5) . 2_566
O6 Mo1 Mo2 136.0(5) . 2_566
O8 Mo1 Mo2 79.6(4) . 2_566
O4 Mo1 Mo2 32.5(3) 2_566 2_566
O5 Mo1 Mo2 82.4(3) . 2_566
O2 Mo1 Mo2 121.1(3) . 2_566
O7 Mo1 Mo2 45.11(4) . 2_566
Mo3 Mo1 Mo2 59.87(5) . 2_566
Mo3 Mo1 Mo2 59.60(5) 2_566 2_566
O6 Mo1 Mo2 133.8(5) . .
O8 Mo1 Mo2 80.6(4) . .
O4 Mo1 Mo2 122.6(3) 2_566 .
O5 Mo1 Mo2 78.1(4) . .
O2 Mo1 Mo2 30.9(3) . .
O7 Mo1 Mo2 45.08(4) . .
Mo3 Mo1 Mo2 59.77(5) . .
Mo3 Mo1 Mo2 59.65(5) 2_566 .
Mo2 Mo1 Mo2 90.19(5) 2_566 .
O1 Mo2 O3 104.4(6) . .
O1 Mo2 O2 103.7(6) . .
O3 Mo2 O2 88.7(5) . .
O1 Mo2 O9 103.9(6) . .
O3 Mo2 O9 151.5(5) . .
O2 Mo2 O9 87.0(5) . .
O1 Mo2 O4 103.5(6) . .
O3 Mo2 O4 87.2(5) . .
O2 Mo2 O4 152.6(5) . .
O9 Mo2 O4 83.8(5) . .
O1 Mo2 O7 178.8(5) . .
O3 Mo2 O7 76.6(4) . .
O2 Mo2 O7 76.9(3) . .
O9 Mo2 O7 75.0(3) . .
O4 Mo2 O7 75.8(3) . .
O1 Mo2 Mo3 136.7(5) . .
O3 Mo2 Mo3 32.3(4) . .
O2 Mo2 Mo3 80.3(3) . .
O9 Mo2 Mo3 119.4(3) . .
O4 Mo2 Mo3 81.9(3) . .
O7 Mo2 Mo3 44.36(4) . .
O1 Mo2 Mo3 134.6(5) . 2_566
O3 Mo2 Mo3 120.9(4) . 2_566
O2 Mo2 Mo3 81.1(4) . 2_566
O9 Mo2 Mo3 30.7(3) . 2_566
O4 Mo2 Mo3 77.9(4) . 2_566
O7 Mo2 Mo3 44.30(4) . 2_566
Mo3 Mo2 Mo3 88.66(5) . 2_566
O1 Mo2 Mo1 134.4(5) . 2_566
O3 Mo2 Mo1 79.1(4) . 2_566
O2 Mo2 Mo1 121.8(3) . 2_566
O9 Mo2 Mo1 79.3(3) . 2_566
O4 Mo2 Mo1 31.0(3) . 2_566
O7 Mo2 Mo1 44.92(4) . 2_566
Mo3 Mo2 Mo1 59.79(5) . 2_566
Mo3 Mo2 Mo1 59.35(5) 2_566 2_566
O1 Mo2 Mo1 135.7(5) . .
O3 Mo2 Mo1 82.0(4) . .
O2 Mo2 Mo1 32.0(3) . .
O9 Mo2 Mo1 79.5(3) . .
O4 Mo2 Mo1 120.7(3) . .
O7 Mo2 Mo1 44.89(4) . .
Mo3 Mo2 Mo1 59.36(5) . .
Mo3 Mo2 Mo1 59.73(6) 2_566 .
Mo1 Mo2 Mo1 89.81(5) 2_566 .
O10 Mo3 O9 104.7(6) . 2_566
O10 Mo3 O5 103.7(6) . .
O9 Mo3 O5 90.7(5) 2_566 .
O10 Mo3 O8 101.5(5) . 2_566
O9 Mo3 O8 87.6(5) 2_566 2_566
O5 Mo3 O8 154.3(5) . 2_566
O10 Mo3 O3 101.6(6) . .
O9 Mo3 O3 153.4(5) 2_566 .
O5 Mo3 O3 86.4(5) . .
O8 Mo3 O3 83.8(5) 2_566 .
O10 Mo3 O7 176.4(5) . .
O9 Mo3 O7 77.9(3) 2_566 .
O5 Mo3 O7 78.4(4) . .
O8 Mo3 O7 76.1(3) 2_566 .
O3 Mo3 O7 75.6(4) . .
O10 Mo3 Mo1 136.5(4) . .
O9 Mo3 Mo1 81.7(3) 2_566 .
O5 Mo3 Mo1 32.8(4) . .
O8 Mo3 Mo1 121.9(3) 2_566 .
O3 Mo3 Mo1 81.6(4) . .
O7 Mo3 Mo1 45.76(4) . .
O10 Mo3 Mo2 131.6(5) . .
O9 Mo3 Mo2 123.6(3) 2_566 .
O5 Mo3 Mo2 79.8(4) . .
O8 Mo3 Mo2 79.9(3) 2_566 .
O3 Mo3 Mo2 29.9(4) . .
O7 Mo3 Mo2 45.70(4) . .
Mo1 Mo3 Mo2 60.86(5) . .
O10 Mo3 Mo2 137.0(5) . 2_566
O9 Mo3 Mo2 32.3(3) 2_566 2_566
O5 Mo3 Mo2 84.1(4) . 2_566
O8 Mo3 Mo2 80.8(3) 2_566 2_566
O3 Mo3 Mo2 121.2(4) . 2_566
O7 Mo3 Mo2 45.64(4) . 2_566
Mo1 Mo3 Mo2 60.78(5) . 2_566
Mo2 Mo3 Mo2 91.34(5) . 2_566
O10 Mo3 Mo1 132.2(5) . 2_566
O9 Mo3 Mo1 81.4(3) 2_566 2_566
O5 Mo3 Mo1 123.8(4) . 2_566
O8 Mo3 Mo1 30.7(3) 2_566 2_566
O3 Mo3 Mo1 78.3(4) . 2_566
O7 Mo3 Mo1 45.40(4) . 2_566
Mo1 Mo3 Mo1 91.16(5) . 2_566
Mo2 Mo3 Mo1 60.62(4) . 2_566
Mo2 Mo3 Mo1 60.62(5) 2_566 2_566
O10 Mo3 Cu3 52.3(4) . 2_566
O9 Mo3 Cu3 90.2(3) 2_566 2_566
O5 Mo3 Cu3 155.2(4) . 2_566
O8 Mo3 Cu3 50.5(3) 2_566 2_566
O3 Mo3 Cu3 103.4(4) . 2_566
O7 Mo3 Cu3 125.86(7) . 2_566
Mo1 Mo3 Cu3 169.41(6) . 2_566
Mo2 Mo3 Cu3 119.63(7) . 2_566
Mo2 Mo3 Cu3 108.93(6) 2_566 2_566
Mo1 Mo3 Cu3 80.83(6) 2_566 2_566
O12 Mo4 O13 105.5(4) . .
O12 Mo4 O15 106.2(4) . .
O13 Mo4 O15 99.7(4) . .
O12 Mo4 O14 101.8(4) . .
O13 Mo4 O14 96.9(4) . .
O15 Mo4 O14 142.1(3) . .
O12 Mo4 O11 89.7(4) . .
O13 Mo4 O11 164.6(3) . .
O15 Mo4 O11 77.8(3) . .
O14 Mo4 O11 77.3(3) . .
O12 Mo4 O20 158.5(4) . 2
O13 Mo4 O20 95.6(3) . 2
O15 Mo4 O20 73.2(3) . 2
O14 Mo4 O20 71.4(3) . 2
O11 Mo4 O20 69.1(3) . 2
O12 Mo4 Mo5 136.6(3) . 2
O13 Mo4 Mo5 89.4(3) . 2
O15 Mo4 Mo5 30.4(2) . 2
O14 Mo4 Mo5 116.9(2) . 2
O11 Mo4 Mo5 80.86(19) . 2
O20 Mo4 Mo5 45.57(16) 2 2
O12 Mo4 Mo7 131.9(3) . 2
O13 Mo4 Mo7 88.7(3) . 2
O15 Mo4 Mo7 116.5(2) . 2
O14 Mo4 Mo7 30.2(2) . 2
O11 Mo4 Mo7 79.1(2) . 2
O20 Mo4 Mo7 43.24(16) 2 2
Mo5 Mo4 Mo7 87.94(3) 2 2
O16 Mo5 O22 106.3(4) . .
O16 Mo5 O15 101.8(4) . 2
O22 Mo5 O15 101.6(4) . 2
O16 Mo5 O17 96.5(4) . .
O22 Mo5 O17 100.8(4) . .
O15 Mo5 O17 145.6(3) 2 .
O16 Mo5 O18 161.9(3) . 2
O22 Mo5 O18 89.6(3) . 2
O15 Mo5 O18 82.8(3) 2 2
O17 Mo5 O18 71.6(3) . 2
O16 Mo5 O20 92.7(3) . .
O22 Mo5 O20 160.6(3) . .
O15 Mo5 O20 77.6(3) 2 .
O17 Mo5 O20 72.6(3) . .
O18 Mo5 O20 71.0(3) 2 .
O16 Mo5 Mo6 84.5(3) . .
O22 Mo5 Mo6 135.1(3) . .
O15 Mo5 Mo6 119.0(2) 2 .
O17 Mo5 Mo6 34.3(2) . .
O18 Mo5 Mo6 78.03(18) 2 .
O20 Mo5 Mo6 41.36(18) . .
O16 Mo5 Mo4 89.3(3) . 2
O22 Mo5 Mo4 132.1(3) . 2
O15 Mo5 Mo4 30.5(2) 2 2
O17 Mo5 Mo4 122.5(2) . 2
O18 Mo5 Mo4 86.03(18) 2 2
O20 Mo5 Mo4 49.99(18) . 2
Mo6 Mo5 Mo4 90.42(3) . 2
O16 Mo5 Mo7 137.7(3) . 2
O22 Mo5 Mo7 82.7(3) . 2
O15 Mo5 Mo7 117.0(2) 2 2
O17 Mo5 Mo7 41.6(2) . 2
O18 Mo5 Mo7 34.19(18) 2 2
O20 Mo5 Mo7 80.54(18) . 2
Mo6 Mo5 Mo7 62.94(4) . 2
Mo4 Mo5 Mo7 115.44(4) 2 2
O19 Mo6 O11 104.0(4) . .
O19 Mo6 O17 102.7(3) . .
O11 Mo6 O17 97.1(3) . .
O19 Mo6 O18 100.2(3) . .
O11 Mo6 O18 96.5(3) . .
O17 Mo6 O18 149.6(3) . .
O19 Mo6 O20 99.1(3) . .
O11 Mo6 O20 156.9(3) . .
O17 Mo6 O20 78.8(3) . .
O18 Mo6 O20 78.0(3) . .
O19 Mo6 O20 174.4(3) . 2
O11 Mo6 O20 81.3(3) . 2
O17 Mo6 O20 78.1(3) . 2
O18 Mo6 O20 77.3(3) . 2
O20 Mo6 O20 75.6(3) . 2
O19 Mo6 Mo7 89.5(3) . .
O11 Mo6 Mo7 132.9(3) . .
O17 Mo6 Mo7 124.0(2) . .
O18 Mo6 Mo7 36.4(2) . .
O20 Mo6 Mo7 45.15(19) . .
O20 Mo6 Mo7 85.52(17) 2 .
O19 Mo6 Mo5 91.7(3) . .
O11 Mo6 Mo5 132.8(3) . .
O17 Mo6 Mo5 35.7(2) . .
O18 Mo6 Mo5 124.5(2) . .
O20 Mo6 Mo5 46.55(19) . .
O20 Mo6 Mo5 85.75(17) 2 .
Mo7 Mo6 Mo5 90.54(3) . .
O23 Mo7 O21 103.6(4) . .
O23 Mo7 O14 99.6(4) . 2
O21 Mo7 O14 102.4(4) . 2
O23 Mo7 O18 100.6(4) . .
O21 Mo7 O18 96.2(3) . .
O14 Mo7 O18 148.3(3) 2 .
O23 Mo7 O20 160.7(4) . .
O21 Mo7 O20 95.5(3) . .
O14 Mo7 O20 78.5(3) 2 .
O18 Mo7 O20 74.4(3) . .
O23 Mo7 O17 87.5(3) . 2
O21 Mo7 O17 165.3(3) . 2
O14 Mo7 O17 84.9(3) 2 2
O18 Mo7 O17 71.9(3) . 2
O20 Mo7 O17 73.3(3) . 2
O23 Mo7 Mo6 136.2(3) . .
O21 Mo7 Mo6 85.2(3) . .
O14 Mo7 Mo6 120.6(2) 2 .
O18 Mo7 Mo6 35.6(2) . .
O20 Mo7 Mo6 42.19(18) . .
O17 Mo7 Mo6 80.09(18) 2 .
O23 Mo7 Mo4 130.4(3) . 2
O21 Mo7 Mo4 92.4(3) . 2
O14 Mo7 Mo4 30.8(2) 2 2
O18 Mo7 Mo4 124.2(2) . 2
O20 Mo7 Mo4 49.89(18) . 2
O17 Mo7 Mo4 87.54(18) 2 2
Mo6 Mo7 Mo4 91.10(3) . 2
O23 Mo7 Mo5 81.2(3) . 2
O21 Mo7 Mo5 136.4(3) . 2
O14 Mo7 Mo5 119.6(2) 2 2
O18 Mo7 Mo5 41.4(2) . 2
O20 Mo7 Mo5 83.19(19) . 2
O17 Mo7 Mo5 34.74(18) 2 2
Mo6 Mo7 Mo5 64.83(3) . 2
Mo4 Mo7 Mo5 117.61(4) 2 2
Mo2 O2 Mo1 117.0(5) . .
Mo2 O3 Mo3 117.8(6) . .
Mo1 O4 Mo2 116.5(6) 2_566 .
Mo3 O5 Mo1 115.6(5) . .
Mo1 O6 Cu2 144.8(7) . .
Mo3 O7 Mo3 180.00(4) 2_566 .
Mo3 O7 Mo1 90.35(6) 2_566 .
Mo3 O7 Mo1 89.65(6) . .
Mo3 O7 Mo1 89.65(6) 2_566 2_566
Mo3 O7 Mo1 90.35(6) . 2_566
Mo1 O7 Mo1 180.00(7) . 2_566
Mo3 O7 Mo2 90.06(6) 2_566 .
Mo3 O7 Mo2 89.94(6) . .
Mo1 O7 Mo2 90.03(6) . .
Mo1 O7 Mo2 89.97(6) 2_566 .
Mo3 O7 Mo2 89.94(6) 2_566 2_566
Mo3 O7 Mo2 90.06(6) . 2_566
Mo1 O7 Mo2 89.97(6) . 2_566
Mo1 O7 Mo2 90.03(6) 2_566 2_566
Mo2 O7 Mo2 180.000(1) . 2_566
Mo1 O8 Mo3 117.7(6) . 2_566
Mo3 O9 Mo2 117.0(6) 2_566 .
Mo6 O11 Mo4 119.2(4) . .
Mo4 O13 Cu1 136.1(5) . 2
Mo7 O14 Mo4 119.0(4) 2 .
Mo5 O15 Mo4 119.1(4) 2 .
Mo6 O17 Mo5 110.0(3) . .
Mo6 O17 Mo7 108.5(3) . 2
Mo5 O17 Mo7 103.7(3) . 2
Mo6 O18 Mo7 108.0(3) . .
Mo6 O18 Mo5 111.5(3) . 2
Mo7 O18 Mo5 104.4(3) . 2
Mo6 O19 Cu2 125.3(4) . .
Mo6 O20 Mo7 92.7(3) . .
Mo6 O20 Mo5 92.1(3) . .
Mo7 O20 Mo5 163.2(4) . .
Mo6 O20 Mo6 104.4(3) . 2
Mo7 O20 Mo6 97.2(3) . 2
Mo5 O20 Mo6 97.2(3) . 2
Mo6 O20 Mo4 165.1(4) . 2
Mo7 O20 Mo4 86.9(2) . 2
Mo5 O20 Mo4 84.4(2) . 2
Mo6 O20 Mo4 90.4(2) 2 2
Mo7 O21 Cu2 135.1(4) . .
Mo5 O22 Cu1 132.7(5) . 2_655
Mo7 O23 Cu3 124.4(4) . .
C4 N1 C3 117.9(11) . .
C4 N1 Cu2 119.6(8) . .
C3 N1 Cu2 122.5(9) . .
C8 N2 N3 110.4(9) 1_655 .
C8 N2 C6 128.2(10) 1_655 .
N3 N2 C6 121.1(9) . .
N2 N3 C7 102.1(9) . 1_655
N2 N3 Cu1 127.1(7) . .
C7 N3 Cu1 129.1(8) 1_655 .
C8 N4 C7 103.7(10) . .
C8 N4 Cu2 123.6(8) . .
C7 N4 Cu2 129.8(8) . .
C10 N5 C9 119.1(12) . .
C10 N5 Cu3 125.0(11) . 1_655
C9 N5 Cu3 115.8(9) . 1_655
C15 N6 N7 109.1(11) . .
C15 N6 C14 129.7(11) . .
N7 N6 C14 120.6(9) . .
C16 N7 N6 103.0(10) . .
C16 N7 Cu1 127.1(9) . .
N6 N7 Cu1 128.1(8) . .
C15 N8 C16 103.8(10) . .
C15 N8 Cu3 127.7(9) . .
C16 N8 Cu3 128.5(9) . .
C2 C1 C5 120.5(12) . .
C2 C1 H1 119.8 . .
C5 C1 H1 119.8 . .
C1 C2 C3 117.9(13) . .
C1 C2 H2 121.0 . .
C3 C2 H2 121.0 . .
N1 C3 C2 122.6(13) . .
N1 C3 H3 118.7 . .
C2 C3 H3 118.7 . .
N1 C4 C5 124.0(11) . .
N1 C4 H4 118.0 . .
C5 C4 H4 118.0 . .
C1 C5 C4 117.1(11) . .
C1 C5 C6 122.1(11) . .
C4 C5 C6 120.8(11) . .
N2 C6 C5 111.0(9) . .
N2 C6 H6A 109.4 . .
C5 C6 H6A 109.4 . .
N2 C6 H6B 109.4 . .
C5 C6 H6B 109.4 . .
H6A C6 H6B 108.0 . .
N4 C7 N3 113.8(11) . 1_455
N4 C7 H7 123.1 . .
N3 C7 H7 123.1 1_455 .
N4 C8 N2 109.9(10) . 1_455
N4 C8 H8 125.1 . .
N2 C8 H8 125.1 1_455 .
N5 C9 C13 122.2(13) . .
N5 C9 H9 118.9 . .
C13 C9 H9 118.9 . .
N5 C10 C11 121.3(14) . .
N5 C10 H10 119.3 . .
C11 C10 H10 119.3 . .
C10 C11 C12 119.8(14) . .
C10 C11 H11 120.1 . .
C12 C11 H11 120.1 . .
C11 C12 C13 119.0(12) . .
C11 C12 H12 120.5 . .
C13 C12 H12 120.5 . .
C9 C13 C12 118.4(12) . .
C9 C13 C14 117.8(12) . .
C12 C13 C14 123.8(11) . .
N6 C14 C13 111.2(11) . .
N6 C14 H14A 109.4 . .
C13 C14 H14A 109.4 . .
N6 C14 H14B 109.4 . .
C13 C14 H14B 109.4 . .
H14A C14 H14B 108.0 . .
N8 C15 N6 110.6(11) . .
N8 C15 H15 124.7 . .
N6 C15 H15 124.7 . .
N7 C16 N8 113.5(12) . .
N7 C16 H16 123.3 . .
N8 C16 H16 123.3 . .

loop_
_geom_bond_atom_site_label_1
_geom_bond_atom_site_label_2
_geom_bond_distance
_geom_bond_site_symmetry_2
Cu1 N7 1.949(10) .
Cu1 N3 1.932(10) .
Cu1 O13 2.270(8) 2
Cu1 O22 2.437(9) 2_655
Cu2 N4 1.930(9) .
Cu2 N1 1.935(10) .
Cu2 O21 2.299(8) .
Cu2 O6 2.551(12) .
Cu2 O19 2.683(8) .
Cu3 N8 1.895(10) .
Cu3 N5 1.905(11) 1_455
Cu3 O23 2.614(8) .
Cu3 Mo3 3.495(3) 2_566
Mo1 O6 1.655(12) .
Mo1 O8 1.890(10) .
Mo1 O4 1.901(11) 2_566
Mo1 O5 1.957(12) .
Mo1 O2 1.969(12) .
Mo1 O7 2.3341(15) .
Mo1 Mo3 3.258(2) .
Mo1 Mo3 3.278(2) 2_566
Mo1 Mo2 3.305(2) 2_566
Mo1 Mo2 3.307(2) .
Mo2 O1 1.669(13) .
Mo2 O3 1.844(13) .
Mo2 O2 1.909(11) .
Mo2 O9 1.964(11) .
Mo2 O4 1.986(11) .
Mo2 O7 2.3418(16) .
Mo2 Mo3 3.272(2) .
Mo2 Mo3 3.275(2) 2_566
Mo2 Mo1 3.305(2) 2_566
Mo3 O10 1.686(12) .
Mo3 O9 1.877(11) 2_566
Mo3 O5 1.893(11) .
Mo3 O8 1.940(12) 2_566
Mo3 O3 1.977(12) .
Mo3 O7 2.2874(15) .
Mo3 Mo2 3.275(2) 2_566
Mo3 Mo1 3.278(2) 2_566
Mo3 Cu3 3.495(3) 2_566
Mo4 O12 1.697(8) .
Mo4 O13 1.714(8) .
Mo4 O15 1.905(8) .
Mo4 O14 1.930(8) .
Mo4 O11 2.283(8) .
Mo4 O20 2.523(7) 2
Mo4 Mo5 3.2787(19) 2
Mo4 Mo7 3.2941(19) 2
Mo5 O16 1.687(8) .
Mo5 O22 1.715(8) .
Mo5 O15 1.898(8) 2
Mo5 O17 2.010(7) .
Mo5 O18 2.339(7) 2
Mo5 O20 2.352(7) .
Mo5 Mo6 3.2383(18) .
Mo5 Mo4 3.2787(19) 2
Mo5 Mo7 3.4277(17) 2
Mo6 O19 1.694(8) .
Mo6 O11 1.742(8) .
Mo6 O17 1.942(7) .
Mo6 O18 1.948(7) .
Mo6 O20 2.141(7) .
Mo6 O20 2.382(7) 2
Mo6 Mo7 3.1846(19) .
Mo7 O23 1.696(8) .
Mo7 O21 1.710(8) .
Mo7 O14 1.893(8) 2
Mo7 O18 1.989(7) .
Mo7 O20 2.260(7) .
Mo7 O17 2.341(7) 2
Mo7 Mo4 3.2941(19) 2
Mo7 Mo5 3.4277(17) 2
O4 Mo1 1.901(11) 2_566
O7 Mo3 2.2874(15) 2_566
O7 Mo1 2.3341(15) 2_566
O7 Mo2 2.3418(17) 2_566
O8 Mo3 1.940(12) 2_566
O9 Mo3 1.877(11) 2_566
O13 Cu1 2.270(8) 2
O14 Mo7 1.893(8) 2
O15 Mo5 1.898(8) 2
O17 Mo7 2.341(7) 2
O18 Mo5 2.339(7) 2
O20 Mo6 2.382(7) 2
O20 Mo4 2.523(7) 2
O22 Cu1 2.437(9) 2_655
N1 C4 1.336(15) .
N1 C3 1.335(17) .
N2 C8 1.322(15) 1_655
N2 N3 1.358(13) .
N2 C6 1.487(14) .
N3 C7 1.342(15) 1_655
N4 C8 1.332(16) .
N4 C7 1.342(16) .
N5 C10 1.32(2) .
N5 C9 1.354(19) .
N5 Cu3 1.905(11) 1_655
N6 C15 1.331(16) .
N6 N7 1.362(14) .
N6 C14 1.460(16) .
N7 C16 1.312(16) .
N8 C15 1.299(18) .
N8 C16 1.360(16) .
C1 C2 1.38(2) .
C1 C5 1.383(18) .
C1 H1 0.9300 .
C2 C3 1.40(2) .
C2 H2 0.9300 .
C3 H3 0.9300 .
C4 C5 1.381(16) .
C4 H4 0.9300 .
C5 C6 1.499(16) .
C6 H6A 0.9700 .
C6 H6B 0.9700 .
C7 N3 1.342(15) 1_455
C7 H7 0.9300 .
C8 N2 1.322(15) 1_455
C8 H8 0.9300 .
C9 C13 1.381(17) .
C9 H9 0.9300 .
C10 C11 1.39(2) .
C10 H10 0.9300 .
C11 C12 1.37(2) .
C11 H11 0.9300 .
C12 C13 1.385(18) .
C12 H12 0.9300 .
C13 C14 1.509(19) .
C14 H14A 0.9700 .
C14 H14B 0.9700 .
C15 H15 0.9300 .
C16 H16 0.9300 .
